data_4505177
loop_
_publ_author_name
'Delen, Zeynep'
'Xie, Chunping'
'Hill, Pamela J.'
'Choi, Jong'
'Lahti, Paul M.'

_publ_section_title
;
 Hindered Hydrogen Bonding in 2,6-Di-tert-butylphenols with Para
 Aza-Heterocyclic Rings
;
_journal_issue 5
_journal_name_full 'Crystal Growth &amp; Design'
_journal_page_first 1867
_journal_paper_doi 10.1021/cg050156g
_journal_volume 5
_journal_year 2005
_chemical_compound_source 'Local laboratory'
_chemical_formula_moiety 'C17 H24 N2 O '
_chemical_formula_sum 'C17 H24 N2 O'
_chemical_formula_weight 272.392
_chemical_melting_point 199.0(10)
_chemical_name_systematic
;
 ?
;
_space_group_IT_number 14
_symmetry_cell_setting monoclinic
_symmetry_space_group_name_Hall '-P 2ybc'
_symmetry_space_group_name_H-M 'P 1 21/c 1'
_audit_creation_method maXus
_cell_angle_alpha 90.00
_cell_angle_beta 94.0831(7)
_cell_angle_gamma 90.00
_cell_formula_units_Z 4
_cell_length_a 5.94290(10)
_cell_length_b 16.9118(3)
_cell_length_c 15.8675(4)
_cell_measurement_reflns_used 2698
_cell_measurement_temperature 298
_cell_measurement_theta_max 25.028
_cell_measurement_theta_min 4.076
_cell_volume 1590.72(6)
_computing_cell_refinement 'HKL Scalepack (Otwinowski & Minor 1997)'
_computing_data_collection KappaCCD
_computing_data_reduction 'Denzo and Scalepak (Otwinowski & Minor, 1997)'
_computing_structure_refinement 'SHELXL-97 (Sheldrick, 1997)'
_diffrn_measured_fraction_theta_full 0.984
_diffrn_measured_fraction_theta_max 0.984
_diffrn_measurement_device KappaCCD
_diffrn_measurement_method CCD
_diffrn_orient_matrix_type X=UH
_diffrn_orient_matrix_UB_11 -0.05068
_diffrn_orient_matrix_UB_12 -0.15919
_diffrn_orient_matrix_UB_13 -0.02343
_diffrn_orient_matrix_UB_21 -0.01211
_diffrn_orient_matrix_UB_22 0.01218
_diffrn_orient_matrix_UB_23 -0.05658
_diffrn_orient_matrix_UB_31 0.05736
_diffrn_orient_matrix_UB_32 -0.02057
_diffrn_orient_matrix_UB_33 -0.01671
_diffrn_radiation_source 'fine-focus sealed tube'
_diffrn_radiation_type ' MoK\a'
_diffrn_radiation_wavelength_id all
_diffrn_reflns_limit_h_max 7
_diffrn_reflns_limit_h_min -7
_diffrn_reflns_limit_k_max 19
_diffrn_reflns_limit_k_min -19
_diffrn_reflns_limit_l_max 18
_diffrn_reflns_limit_l_min -18
_diffrn_reflns_number 5382
_diffrn_reflns_theta_full 25.01
_diffrn_reflns_theta_max 25.01
_diffrn_reflns_theta_min 4.20
_exptl_absorpt_coefficient_mu 0.071
_exptl_absorpt_correction_type none
_exptl_crystal_colour Colourless
_exptl_crystal_density_diffrn 1.137
_exptl_crystal_density_method 'not measured'
_exptl_crystal_description Cube
_refine_diff_density_max 0.132
_refine_diff_density_min -0.213
_refine_diff_density_rms 0.033
_refine_ls_extinction_method none
_refine_ls_goodness_of_fit_ref 1.404
_refine_ls_hydrogen_treatment noref
_refine_ls_matrix_type full
_refine_ls_number_parameters 181
_refine_ls_number_reflns 2759
_refine_ls_number_restraints 0
_refine_ls_restrained_S_all 1.404
_refine_ls_R_factor_all 0.0678
_refine_ls_R_factor_gt 0.0482
_refine_ls_shift/su_max 0.010
_refine_ls_shift/su_mean 0.001
_refine_ls_structure_factor_coef Fsqd
_refine_ls_weighting_details 'calc w=1/[\s^2^(Fo^2^)+(0.0584P)^2^+0.0001P] where P=(Fo^2^+2Fc^2^)/3'
_refine_ls_weighting_scheme calc
_refine_ls_wR_factor_gt 0.1229
_refine_ls_wR_factor_ref 0.1318
_reflns_number_gt 2085
_reflns_number_total 2759
_reflns_threshold_expression >2sigma(I)
_cod_data_source_file cg050156gsi20050602_032304.cif
_cod_data_source_block global
_cod_depositor_comments
;
The following automatic conversions were performed:

'_chemical_melting_point' value '198-200' was changed to '199.0(10)'
- the average value was taken and precision was
estimated.

'_symmetry_cell_setting' value 'Monoclinic' changed to
'monoclinic' according to
/home/saulius/struct/CIF-dictionaries/cif_core.dic dictionary named
'cif_core.dic' version 2.4.1 from 2010-06-29.

Automatic conversion script
Id: cif_fix_values 1715 2011-07-08 13:25:40Z adriana 
;
_cod_original_sg_symbol_H-M 'P 21/c        '
_cod_original_formula_sum 'C17 H24 N2 O '
_cod_database_code 4505177

loop_
_symmetry_equiv_pos_as_xyz
+X,+Y,+Z
-X,-Y,-Z
'-X,+Y+ 1/2,-Z+ 1/2'
'+X,-Y+ 1/2,+Z+ 1/2'

loop_
_atom_site_label
_atom_site_type_symbol
_atom_site_fract_x
_atom_site_fract_y
_atom_site_fract_z
_atom_site_U_iso_or_equiv
_atom_site_adp_type
_atom_site_occupancy
_atom_site_symmetry_multiplicity
_atom_site_calc_flag
_atom_site_refinement_flags
O1 O 0.56553(19) 0.30350(6) 0.94683(7) 0.0562(4) Uani 1 1 d .
N1 N 1.3382(3) 0.22883(10) 0.58835(10) 0.0718(5) Uani 1 1 d .
N2 N 1.0717(2) 0.22635(8) 0.67823(8) 0.0459(4) Uani 1 1 d .
C1 C 0.6917(2) 0.28012(9) 0.88293(9) 0.0387(4) Uani 1 1 d .
C2 C 0.7543(2) 0.34249(8) 0.82968(9) 0.0369(4) Uani 1 1 d .
C3 C 0.8815(2) 0.32241(9) 0.76276(9) 0.0407(4) Uani 1 1 d .
C4 C 0.9452(2) 0.24503(9) 0.74966(9) 0.0401(4) Uani 1 1 d .
C5 C 0.8808(2) 0.18581(9) 0.80154(10) 0.0417(4) Uani 1 1 d .
C6 C 0.7515(2) 0.20065(8) 0.86977(9) 0.0390(4) Uani 1 1 d .
C7 C 0.6802(2) 0.42844(9) 0.84323(10) 0.0424(4) Uani 1 1 d .
C8 C 0.7703(3) 0.48427(10) 0.77742(12) 0.0594(5) Uani 1 1 d .
C9 C 0.7722(3) 0.45842(11) 0.92998(12) 0.0638(5) Uani 1 1 d .
C10 C 0.4219(3) 0.43518(11) 0.83474(13) 0.0629(5) Uani 1 1 d .
C11 C 0.6757(2) 0.13204(9) 0.92485(10) 0.0457(4) Uani 1 1 d .
C12 C 0.7611(3) 0.05215(10) 0.89404(13) 0.0625(5) Uani 1 1 d .
C13 C 0.4160(3) 0.12737(11) 0.91870(12) 0.0624(5) Uani 1 1 d .
C14 C 0.7699(3) 0.14091(11) 1.01718(11) 0.0600(5) Uani 1 1 d .
C15 C 1.2770(3) 0.25340(12) 0.66137(13) 0.0708(6) Uani 1 1 d .
C16 C 1.1639(3) 0.18295(10) 0.55717(12) 0.0590(5) Uani 1 1 d .
C17 C 1.0001(3) 0.18097(10) 0.61115(11) 0.0527(5) Uani 1 1 d .
H1 H 0.5340 0.2649 0.9750 0.084 Uiso 1 1 calc R
H3 H 0.9245 0.3617 0.7261 0.049 Uiso 1 1 calc R
H5 H 0.9246 0.1342 0.7910 0.050 Uiso 1 1 calc R
H8A H 0.7150 0.4678 0.7219 0.089 Uiso 1 1 calc R
H8B H 0.9322 0.4828 0.7817 0.089 Uiso 1 1 calc R
H8C H 0.7201 0.5372 0.7875 0.089 Uiso 1 1 calc R
H9A H 0.7186 0.4251 0.9733 0.096 Uiso 1 1 calc R
H9B H 0.7216 0.5116 0.9379 0.096 Uiso 1 1 calc R
H9C H 0.9341 0.4573 0.9332 0.096 Uiso 1 1 calc R
H10A H 0.3587 0.4013 0.8755 0.094 Uiso 1 1 calc R
H10B H 0.3669 0.4196 0.7789 0.094 Uiso 1 1 calc R
H10C H 0.3787 0.4889 0.8446 0.094 Uiso 1 1 calc R
H12A H 0.7106 0.0106 0.9294 0.094 Uiso 1 1 calc R
H12B H 0.9230 0.0525 0.8967 0.094 Uiso 1 1 calc R
H12C H 0.7031 0.0433 0.8368 0.094 Uiso 1 1 calc R
H13A H 0.3689 0.0844 0.9529 0.094 Uiso 1 1 calc R
H13B H 0.3620 0.1187 0.8610 0.094 Uiso 1 1 calc R
H13C H 0.3552 0.1761 0.9384 0.094 Uiso 1 1 calc R
H14A H 0.7198 0.0974 1.0498 0.090 Uiso 1 1 calc R
H14B H 0.7170 0.1896 1.0398 0.090 Uiso 1 1 calc R
H14C H 0.9318 0.1413 1.0195 0.090 Uiso 1 1 calc R
H15 H 1.3652 0.2859 0.6976 0.085 Uiso 1 1 calc R
H16 H 1.1588 0.1566 0.5056 0.071 Uiso 1 1 calc R
H17 H 0.8640 0.1538 0.6040 0.063 Uiso 1 1 calc R

loop_
_atom_site_aniso_label
_atom_site_aniso_U_11
_atom_site_aniso_U_22
_atom_site_aniso_U_33
_atom_site_aniso_U_23
_atom_site_aniso_U_13
_atom_site_aniso_U_12
O1 0.0717(8) 0.0516(7) 0.0496(8) 0.0046(6) 0.0348(6) 0.0063(5)
N1 0.0719(11) 0.0808(11) 0.0678(11) -0.0231(9) 0.0400(8) -0.0168(8)
N2 0.0481(8) 0.0518(8) 0.0399(8) -0.0050(7) 0.0177(6) -0.0020(6)
C1 0.0371(8) 0.0480(9) 0.0323(8) -0.0025(7) 0.0101(6) -0.0001(6)
C2 0.0358(8) 0.0443(9) 0.0312(9) 0.0013(7) 0.0059(6) -0.0015(6)
C3 0.0401(8) 0.0479(9) 0.0352(9) 0.0046(7) 0.0103(6) -0.0042(6)
C4 0.0385(8) 0.0499(10) 0.0335(9) -0.0030(7) 0.0135(6) -0.0019(6)
C5 0.0444(8) 0.0417(9) 0.0400(10) -0.0033(7) 0.0103(7) 0.0001(6)
C6 0.0390(8) 0.0432(9) 0.0355(9) 0.0016(7) 0.0076(6) -0.0037(6)
C7 0.0431(9) 0.0427(9) 0.0421(10) 0.0019(7) 0.0083(7) 0.0021(6)
C8 0.0655(11) 0.0495(10) 0.0649(13) 0.0106(9) 0.0164(9) 0.0052(7)
C9 0.0841(12) 0.0517(11) 0.0545(12) -0.0088(9) -0.0018(9) 0.0039(9)
C10 0.0488(11) 0.0636(12) 0.0769(14) 0.0052(10) 0.0100(9) 0.0087(8)
C11 0.0484(9) 0.0468(9) 0.0433(10) 0.0026(8) 0.0131(7) -0.0049(6)
C12 0.0768(12) 0.0466(10) 0.0660(13) 0.0029(9) 0.0187(10) -0.0056(8)
C13 0.0540(10) 0.0679(12) 0.0670(12) 0.0030(10) 0.0163(8) -0.0176(8)
C14 0.0730(12) 0.0599(11) 0.0475(11) 0.0124(9) 0.0075(8) -0.0037(8)
C15 0.0622(12) 0.0904(14) 0.0642(13) -0.0295(11) 0.0342(9) -0.0253(9)
C16 0.0751(12) 0.0554(11) 0.0497(11) -0.0100(9) 0.0275(9) -0.0059(9)
C17 0.0597(10) 0.0547(11) 0.0453(11) -0.0073(8) 0.0156(8) -0.0077(7)

loop_
_atom_type_symbol
_atom_type_description
_atom_type_scat_dispersion_real
_atom_type_scat_dispersion_imag
_atom_type_scat_source
C C 0.0033 0.0016 'International Tables Vol C Tables 4.2.6.8 and 6.1.1.4'
H H 0.0000 0.0000 'International Tables Vol C Tables 4.2.6.8 and 6.1.1.4'
N N 0.0061 0.0033 'International Tables Vol C Tables 4.2.6.8 and 6.1.1.4'
O O 0.0106 0.0060 'International Tables Vol C Tables 4.2.6.8 and 6.1.1.4'

loop_
_diffrn_radiation_wavelength
0.71073

loop_
_geom_angle_atom_site_label_1
_geom_angle_atom_site_label_2
_geom_angle_atom_site_label_3
_geom_angle
C15 N1 C16 104.53(14)
C15 N2 C17 105.93(13)
C15 N2 C4 127.80(14)
C17 N2 C4 126.16(12)
O1 C1 C6 123.03(13)
O1 C1 C2 114.17(12)
C6 C1 C2 122.79(13)
C3 C2 C1 117.00(13)
C3 C2 C7 120.98(13)
C1 C2 C7 122.00(12)
C4 C3 C2 121.09(14)
C5 C4 C3 120.75(13)
C5 C4 N2 119.82(13)
C3 C4 N2 119.37(13)
C4 C5 C6 121.92(14)
C5 C6 C1 116.44(13)
C5 C6 C11 120.33(13)
C1 C6 C11 123.21(13)
C9 C7 C8 106.80(14)
C9 C7 C10 110.19(14)
C8 C7 C10 106.86(14)
C9 C7 C2 110.55(13)
C8 C7 C2 111.69(12)
C10 C7 C2 110.62(13)
C12 C11 C14 106.44(14)
C12 C11 C6 111.46(12)
C14 C11 C6 111.47(13)
C12 C11 C13 106.67(14)
C14 C11 C13 111.12(13)
C6 C11 C13 109.56(13)
N1 C15 N2 112.42(17)
C17 C16 N1 110.53(16)
C16 C17 N2 106.58(15)

loop_
_geom_bond_atom_site_label_1
_geom_bond_atom_site_label_2
_geom_bond_distance
O1 C1 1.3621(17)
N1 C15 1.307(2)
N1 C16 1.359(2)
N2 C15 1.347(2)
N2 C17 1.356(2)
N2 C4 1.4392(17)
C1 C6 1.409(2)
C1 C2 1.418(2)
C2 C3 1.3887(19)
C2 C7 1.538(2)
C3 C4 1.382(2)
C4 C5 1.368(2)
C5 C6 1.3944(19)
C6 C11 1.539(2)
C7 C9 1.531(2)
C7 C8 1.532(2)
C7 C10 1.536(2)
C11 C12 1.535(2)
C11 C14 1.538(2)
C11 C13 1.542(2)
C16 C17 1.342(2)

loop_
_cod_related_entry_id
_cod_related_entry_database
_cod_related_entry_code
1 ChemSpider 14381954
